data_2300121
loop_
_publ_author_name
'Trzop, Elzbieta'
'Buron-Le Cointe, Marylise'
'Cailleau, Herv\'e'
'Toupet, Lo\"ic'
'Molnar, Gabor'
'Bousseksou, Azzedine'
'Gaspar, Ana B.'
'Real, Jos\'e Antonio'
'Collet, Eric'

_publ_section_title
;
 Structural investigation of the photoinduced spin conversion in the
 dinuclear compound {[Fe(bt)(NCS)~2~]~2~(bpym)}: toward controlled
 multi-stepped molecular switches
;
_journal_coeditor_code DB5014
_journal_issue 1
_journal_name_full 'Journal of Applied Crystallography'
_journal_page_first 158
_journal_page_last 164
_journal_paper_doi 10.1107/S002188980605028X
_journal_volume 40
_journal_year 2007
_chemical_formula_sum 'C24 H22 Fe2 N12 S8'
_chemical_formula_weight 846.72
_chemical_name_systematic
;
 ?
;
_space_group_IT_number 2
_symmetry_cell_setting triclinic
_symmetry_space_group_name_Hall '-P 1'
_symmetry_space_group_name_H-M 'P -1'
_atom_sites_solution_hydrogens geom
_atom_sites_solution_primary direct
_atom_sites_solution_secondary difmap
_audit_creation_method SHELXL-97
_cell_angle_alpha 72.903(7)
_cell_angle_beta 80.057(7)
_cell_angle_gamma 66.911(8)
_cell_formula_units_Z 1
_cell_length_a 8.6103(7)
_cell_length_b 9.2628(8)
_cell_length_c 11.9305(9)
_cell_measurement_temperature 180.0(10)
_cell_volume 834.84(13)
_computing_cell_refinement 'CrysAlis RED, Oxford Diffraction Ltd.,Version 1.171.26'
_computing_data_collection 'CrysAlis CCD, Oxford Diffraction Ltd.,Version 1.171.26'
_computing_data_reduction 'CrysAlis RED, Oxford Diffraction Ltd.,Version 1.171.26'
_computing_molecular_graphics 'PLATON_(Spek, 1998)'
_computing_publication_material 'SHELXL-97 (Sheldrick, 1997)'
_computing_structure_refinement 'SHELXL-97 (Sheldrick, 1997)'
_computing_structure_solution 'SIR-97_(Altomare & al., 1998)'
_diffrn_ambient_temperature 293(2)
_diffrn_detector_area_resol_mean 19.64
_diffrn_measured_fraction_theta_full 0.921
_diffrn_measured_fraction_theta_max 0.921
_diffrn_measurement_device_type 'CCD Saphire 3 Xcalibur'
_diffrn_measurement_method 'omega scan'
_diffrn_radiation_monochromator graphite
_diffrn_radiation_source 'fine-focus sealed tube'
_diffrn_radiation_type MoK\a
_diffrn_radiation_wavelength 0.71069
_diffrn_reflns_av_R_equivalents 0.0950
_diffrn_reflns_av_sigmaI/netI 0.2453
_diffrn_reflns_limit_h_max 10
_diffrn_reflns_limit_h_min -10
_diffrn_reflns_limit_k_max 11
_diffrn_reflns_limit_k_min -11
_diffrn_reflns_limit_l_max 15
_diffrn_reflns_limit_l_min -15
_diffrn_reflns_number 11132
_diffrn_reflns_theta_full 27.00
_diffrn_reflns_theta_max 27.00
_diffrn_reflns_theta_min 2.85
_exptl_absorpt_coefficient_mu 1.409
_exptl_absorpt_correction_type none
_exptl_crystal_colour black
_exptl_crystal_density_diffrn 1.684
_exptl_crystal_density_method 'not measured'
_exptl_crystal_description block
_exptl_crystal_F_000 430
_exptl_crystal_size_max 0.1
_exptl_crystal_size_mid 0.1
_exptl_crystal_size_min 0.1
_refine_diff_density_max 0.322
_refine_diff_density_min -0.310
_refine_ls_extinction_method none
_refine_ls_goodness_of_fit_ref 0.619
_refine_ls_hydrogen_treatment constr
_refine_ls_matrix_type full
_refine_ls_number_parameters 208
_refine_ls_number_reflns 3353
_refine_ls_number_restraints 0
_refine_ls_restrained_S_all 0.619
_refine_ls_R_factor_all 0.1371
_refine_ls_R_factor_gt 0.0387
_refine_ls_shift/su_max 0.000
_refine_ls_shift/su_mean 0.000
_refine_ls_structure_factor_coef Fsqd
_refine_ls_weighting_details 'calc w=1/[\s^2^(Fo^2^)+(0.0297P)^2^+0.0000P] where P=(Fo^2^+2Fc^2^)/3'
_refine_ls_weighting_scheme calc
_refine_ls_wR_factor_gt 0.0635
_refine_ls_wR_factor_ref 0.0727
_reflns_number_gt 1201
_reflns_number_total 3353
_reflns_threshold_expression >2sigma(I)
_cod_data_source_file db5014.cif
_cod_data_source_block HSLS-180K
_cod_depositor_comments
;
The following automatic conversions were performed:
'_symmetry_cell_setting' value 'Triclinic' changed to 'triclinic'
according to '/home/saulius/struct/CIF-dictionaries/cif_core.dic'
dictionary named 'cif_core.dic' version 2.4.1 from 2010-06-29.

Automatic conversion script
Id: cif_fix_enum 1527 2010-12-29 10:47:43Z saulius 

The following automatic conversions were performed:

'_symmetry_cell_setting' value 'Triclinic' changed to 'triclinic'
according to /home/saulius/struct/CIF-dictionaries/cif_core.dic
dictionary named 'cif_core.dic' version 2.4.1 from 2010-06-29.

Automatic conversion script
Id: cif_fix_values 1715 2011-07-08 13:25:40Z adriana 

2019-10-26
Z value and formula fixed to values more according to usual
chemical conventions.                 miguel
;
_cod_original_formula_sum 'C12 H11 Fe N6 S4'
_cod_original_formula_weight 423.36
_cod_original_formula_units_Z 2
_cod_original_cell_volume 834.84(12)
_cod_original_sg_symbol_H-M P-1
_cod_database_code 2300121
_cod_database_fobs_code 2300121

loop_
_symmetry_equiv_pos_as_xyz
'x, y, z'
'-x, -y, -z'

loop_
_atom_site_type_symbol
_atom_site_label
_atom_site_fract_x
_atom_site_fract_y
_atom_site_fract_z
_atom_site_U_iso_or_equiv
_atom_site_adp_type
_atom_site_calc_flag
_atom_site_refinement_flags
_atom_site_occupancy
_atom_site_disorder_assembly
_atom_site_disorder_group
Fe Fe1 0.84717(9) 0.22412(8) 0.79538(5) 0.0362(2) Uani d . 1 . .
S S1 0.32617(18) 0.23333(16) 1.01340(12) 0.0620(4) Uani d . 1 . .
S S2 0.74416(17) 0.12773(17) 0.44816(11) 0.0570(4) Uani d . 1 . .
S S3 0.87992(18) 0.71048(15) 0.60031(10) 0.0514(4) Uani d . 1 . .
S S4 1.27526(18) 0.40990(17) 0.63954(11) 0.0591(4) Uani d . 1 . .
N N1 0.6159(6) 0.2454(4) 0.8694(3) 0.0473(12) Uani d . 1 . .
N N2 0.8072(5) 0.1896(4) 0.6479(3) 0.0453(12) Uani d . 1 . .
N N3 0.7915(5) 0.4687(4) 0.7322(3) 0.0379(10) Uani d . 1 . .
N N4 1.0837(4) 0.2388(5) 0.7332(3) 0.0342(10) Uani d . 1 . .
N N5 0.9682(4) -0.0249(4) 0.8633(3) 0.0281(9) Uani d . 1 . .
N N6 1.0951(4) -0.2155(4) 1.0378(3) 0.0297(9) Uani d . 1 . .
C C1 0.4943(7) 0.2407(5) 0.9301(4) 0.0396(13) Uani d . 1 . .
C C2 0.7818(6) 0.1653(5) 0.5640(4) 0.0393(14) Uani d . 1 . .
C C3 0.6329(6) 0.6033(6) 0.7114(4) 0.0587(15) Uani d . 1 . .
H H3A 0.5612 0.6045 0.7837 0.070 Uiso calc R 1 . .
H H3B 0.5749 0.5920 0.6535 0.070 Uiso calc R 1 . .
C C4 0.6666(6) 0.7633(6) 0.6667(4) 0.0537(14) Uani d . 1 . .
H H4A 0.6560 0.8108 0.7313 0.064 Uiso calc R 1 . .
H H4B 0.5868 0.8404 0.6093 0.064 Uiso calc R 1 . .
C C5 0.9170(6) 0.5124(5) 0.6778(3) 0.0329(11) Uani d . 1 . .
C C6 1.0801(6) 0.3840(6) 0.6856(4) 0.0349(12) Uani d . 1 . .
C C7 1.3822(6) 0.1915(5) 0.6746(4) 0.0519(14) Uani d . 1 . .
H H7A 1.4189 0.1541 0.6031 0.062 Uiso calc R 1 . .
H H7B 1.4807 0.1598 0.7180 0.062 Uiso calc R 1 . .
C C8 1.2566(7) 0.1193(6) 0.7482(4) 0.0538(15) Uani d . 1 . .
H H8A 1.2667 0.0241 0.7246 0.065 Uiso calc R 1 . .
H H8B 1.2808 0.0861 0.8303 0.065 Uiso calc R 1 . .
C C9 1.0060(6) -0.1466(6) 0.8132(4) 0.0389(12) Uani d . 1 . .
H H9 0.9740 -0.1243 0.7376 0.047 Uiso calc R 1 . .
C C10 1.0915(6) -0.3046(6) 0.8708(4) 0.0425(13) Uani d . 1 . .
H H10 1.1200 -0.3883 0.8342 0.051 Uiso calc R 1 . .
C C11 1.1340(6) -0.3360(5) 0.9850(4) 0.0374(12) Uani d . 1 . .
H H11 1.1905 -0.4422 1.0255 0.045 Uiso calc R 1 . .
C C12 1.0167(5) -0.0651(5) 0.9721(4) 0.0248(10) Uani d . 1 . .

loop_
_atom_site_aniso_label
_atom_site_aniso_U_11
_atom_site_aniso_U_22
_atom_site_aniso_U_33
_atom_site_aniso_U_12
_atom_site_aniso_U_13
_atom_site_aniso_U_23
Fe1 0.0393(5) 0.0380(4) 0.0302(4) -0.0169(4) 0.0032(3) -0.0061(3)
S1 0.0532(11) 0.0549(9) 0.0819(11) -0.0259(8) 0.0184(8) -0.0271(8)
S2 0.0447(10) 0.0853(11) 0.0387(9) -0.0247(8) -0.0020(7) -0.0110(7)
S3 0.0555(10) 0.0516(9) 0.0498(9) -0.0241(8) -0.0094(7) -0.0067(7)
S4 0.0486(10) 0.0738(10) 0.0684(10) -0.0373(9) 0.0127(7) -0.0255(8)
N1 0.063(4) 0.047(3) 0.038(3) -0.027(3) -0.008(2) -0.006(2)
N2 0.033(3) 0.057(3) 0.037(3) -0.015(2) 0.001(2) -0.003(2)
N3 0.029(3) 0.048(3) 0.031(2) -0.004(2) -0.0091(19) -0.0112(18)
N4 0.027(3) 0.040(2) 0.040(2) -0.013(2) -0.0064(19) -0.0120(19)
N5 0.031(2) 0.041(2) 0.021(2) -0.020(2) -0.0007(18) -0.0120(19)
N6 0.028(2) 0.033(2) 0.035(2) -0.0116(19) 0.0035(17) -0.020(2)
C1 0.049(4) 0.031(3) 0.040(3) -0.014(3) -0.012(3) -0.005(2)
C2 0.021(3) 0.035(3) 0.041(4) -0.004(2) -0.001(2) 0.011(3)
C3 0.029(4) 0.075(4) 0.066(4) -0.013(3) -0.002(3) -0.018(3)
C4 0.049(4) 0.053(3) 0.043(3) -0.001(3) -0.009(3) -0.009(3)
C5 0.034(3) 0.048(3) 0.025(3) -0.021(3) -0.008(2) -0.009(2)
C6 0.038(4) 0.054(3) 0.027(3) -0.027(3) -0.002(2) -0.017(2)
C7 0.035(3) 0.062(4) 0.063(3) -0.013(3) 0.003(3) -0.030(3)
C8 0.040(4) 0.053(3) 0.077(4) -0.018(3) 0.001(3) -0.031(3)
C9 0.045(4) 0.059(4) 0.029(3) -0.031(3) 0.004(2) -0.020(3)
C10 0.048(4) 0.046(3) 0.046(4) -0.019(3) 0.013(3) -0.035(3)
C11 0.039(3) 0.034(3) 0.041(3) -0.012(2) 0.000(2) -0.013(2)
C12 0.020(3) 0.029(3) 0.031(3) -0.012(2) 0.000(2) -0.012(2)

loop_
_atom_type_symbol
_atom_type_description
_atom_type_scat_dispersion_real
_atom_type_scat_dispersion_imag
_atom_type_scat_source
C C 0.0033 0.0016 'International Tables Vol C Tables 4.2.6.8 and 6.1.1.4'
H H 0.0000 0.0000 'International Tables Vol C Tables 4.2.6.8 and 6.1.1.4'
N N 0.0061 0.0033 'International Tables Vol C Tables 4.2.6.8 and 6.1.1.4'
S S 0.1246 0.1234 'International Tables Vol C Tables 4.2.6.8 and 6.1.1.4'
Fe Fe 0.3463 0.8444 'International Tables Vol C Tables 4.2.6.8 and 6.1.1.4'

loop_
_geom_angle_atom_site_label_1
_geom_angle_atom_site_label_2
_geom_angle_atom_site_label_3
_geom_angle_site_symmetry_1
_geom_angle_site_symmetry_3
_geom_angle
_geom_angle_publ_flag
N2 Fe1 N1 . . 94.95(15) ?
N2 Fe1 N3 . . 95.51(14) ?
N1 Fe1 N3 . . 94.78(16) ?
N2 Fe1 N4 . . 94.00(14) ?
N1 Fe1 N4 . . 168.52(15) ?
N3 Fe1 N4 . . 77.20(16) ?
N2 Fe1 N5 . . 91.56(15) ?
N1 Fe1 N5 . . 98.33(14) ?
N3 Fe1 N5 . . 164.51(14) ?
N4 Fe1 N5 . . 88.59(14) ?
N2 Fe1 N6 . 2_757 169.79(15) ?
N1 Fe1 N6 . 2_757 85.36(14) ?
N3 Fe1 N6 . 2_757 94.63(13) ?
N4 Fe1 N6 . 2_757 87.10(12) ?
N5 Fe1 N6 . 2_757 78.31(14) ?
C5 S3 C4 . . 88.4(2) ?
C6 S4 C7 . . 89.6(2) ?
C1 N1 Fe1 . . 168.4(4) ?
C2 N2 Fe1 . . 177.6(4) ?
C5 N3 C3 . . 110.5(4) ?
C5 N3 Fe1 . . 115.8(3) ?
C3 N3 Fe1 . . 131.9(3) ?
C6 N4 C8 . . 112.7(4) ?
C6 N4 Fe1 . . 114.2(3) ?
C8 N4 Fe1 . . 132.4(3) ?
C12 N5 C9 . . 116.3(4) ?
C12 N5 Fe1 . . 114.1(3) ?
C9 N5 Fe1 . . 129.6(3) ?
C12 N6 C11 . . 115.6(4) ?
C12 N6 Fe1 . 2_757 114.6(3) ?
C11 N6 Fe1 . 2_757 129.6(3) ?
N1 C1 S1 . . 179.6(4) ?
N2 C2 S2 . . 178.6(4) ?
N3 C3 C4 . . 109.5(4) ?
N3 C3 H3A . . 109.8 ?
C4 C3 H3A . . 109.8 ?
N3 C3 H3B . . 109.8 ?
C4 C3 H3B . . 109.8 ?
H3A C3 H3B . . 108.2 ?
C3 C4 S3 . . 105.9(3) ?
C3 C4 H4A . . 110.5 ?
S3 C4 H4A . . 110.5 ?
C3 C4 H4B . . 110.5 ?
S3 C4 H4B . . 110.5 ?
H4A C4 H4B . . 108.7 ?
N3 C5 C6 . . 115.1(4) ?
N3 C5 S3 . . 120.1(4) ?
C6 C5 S3 . . 124.8(4) ?
N4 C6 C5 . . 117.1(4) ?
N4 C6 S4 . . 117.5(4) ?
C5 C6 S4 . . 125.4(4) ?
C8 C7 S4 . . 106.9(3) ?
C8 C7 H7A . . 110.3 ?
S4 C7 H7A . . 110.3 ?
C8 C7 H7B . . 110.3 ?
S4 C7 H7B . . 110.3 ?
H7A C7 H7B . . 108.6 ?
N4 C8 C7 . . 110.1(4) ?
N4 C8 H8A . . 109.6 ?
C7 C8 H8A . . 109.6 ?
N4 C8 H8B . . 109.6 ?
C7 C8 H8B . . 109.6 ?
H8A C8 H8B . . 108.2 ?
N5 C9 C10 . . 121.6(4) ?
N5 C9 H9 . . 119.2 ?
C10 C9 H9 . . 119.2 ?
C9 C10 C11 . . 118.3(4) ?
C9 C10 H10 . . 120.8 ?
C11 C10 H10 . . 120.8 ?
N6 C11 C10 . . 121.1(4) ?
N6 C11 H11 . . 119.4 ?
C10 C11 H11 . . 119.4 ?
N5 C12 N6 . . 127.0(3) ?
N5 C12 C12 . 2_757 117.9(5) ?
N6 C12 C12 . 2_757 115.1(5) ?

loop_
_geom_bond_atom_site_label_1
_geom_bond_atom_site_label_2
_geom_bond_site_symmetry_2
_geom_bond_distance
_geom_bond_publ_flag
Fe1 N2 . 1.985(4) ?
Fe1 N1 . 1.993(4) ?
Fe1 N3 . 2.049(4) ?
Fe1 N4 . 2.086(3) ?
Fe1 N5 . 2.091(4) ?
Fe1 N6 2_757 2.106(3) ?
S1 C1 . 1.622(5) ?
S2 C2 . 1.631(6) ?
S3 C5 . 1.723(5) ?
S3 C4 . 1.806(5) ?
S4 C6 . 1.762(5) ?
S4 C7 . 1.814(5) ?
N1 C1 . 1.173(5) ?
N2 C2 . 1.161(5) ?
N3 C5 . 1.303(5) ?
N3 C3 . 1.443(5) ?
N4 C6 . 1.287(5) ?
N4 C8 . 1.468(5) ?
N5 C12 . 1.334(5) ?
N5 C9 . 1.332(5) ?
N6 C12 . 1.347(5) ?
N6 C11 . 1.342(5) ?
N6 Fe1 2_757 2.106(3) ?
C3 C4 . 1.543(6) ?
C3 H3A . 0.9700 ?
C3 H3B . 0.9700 ?
C4 H4A . 0.9700 ?
C4 H4B . 0.9700 ?
C5 C6 . 1.437(6) ?
C7 C8 . 1.511(6) ?
C7 H7A . 0.9700 ?
C7 H7B . 0.9700 ?
C8 H8A . 0.9700 ?
C8 H8B . 0.9700 ?
C9 C10 . 1.376(6) ?
C9 H9 . 0.9300 ?
C10 C11 . 1.390(6) ?
C10 H10 . 0.9300 ?
C11 H11 . 0.9300 ?
C12 C12 2_757 1.454(7) ?

loop_
_geom_torsion_atom_site_label_1
_geom_torsion_atom_site_label_2
_geom_torsion_atom_site_label_3
_geom_torsion_atom_site_label_4
_geom_torsion_site_symmetry_1
_geom_torsion_site_symmetry_2
_geom_torsion_site_symmetry_3
_geom_torsion_site_symmetry_4
_geom_torsion
_geom_torsion_publ_flag
N2 Fe1 N1 C1 . . . . 135.8(18) ?
N3 Fe1 N1 C1 . . . . -128.2(18) ?
N4 Fe1 N1 C1 . . . . -83(2) ?
N5 Fe1 N1 C1 . . . . 43.5(18) ?
N6 Fe1 N1 C1 2_757 . . . -33.9(18) ?
N1 Fe1 N2 C2 . . . . -51(9) ?
N3 Fe1 N2 C2 . . . . -146(9) ?
N4 Fe1 N2 C2 . . . . 136(9) ?
N5 Fe1 N2 C2 . . . . 48(9) ?
N6 Fe1 N2 C2 2_757 . . . 40(10) ?
N2 Fe1 N3 C5 . . . . -87.0(3) ?
N1 Fe1 N3 C5 . . . . 177.6(3) ?
N4 Fe1 N3 C5 . . . . 5.9(3) ?
N5 Fe1 N3 C5 . . . . 29.8(7) ?
N6 Fe1 N3 C5 2_757 . . . 91.8(3) ?
N2 Fe1 N3 C3 . . . . 76.3(4) ?
N1 Fe1 N3 C3 . . . . -19.2(4) ?
N4 Fe1 N3 C3 . . . . 169.1(4) ?
N5 Fe1 N3 C3 . . . . -166.9(5) ?
N6 Fe1 N3 C3 2_757 . . . -104.9(4) ?
N2 Fe1 N4 C6 . . . . 93.0(3) ?
N1 Fe1 N4 C6 . . . . -48.1(9) ?
N3 Fe1 N4 C6 . . . . -1.7(3) ?
N5 Fe1 N4 C6 . . . . -175.5(3) ?
N6 Fe1 N4 C6 2_757 . . . -97.1(3) ?
N2 Fe1 N4 C8 . . . . -97.4(4) ?
N1 Fe1 N4 C8 . . . . 121.4(8) ?
N3 Fe1 N4 C8 . . . . 167.8(4) ?
N5 Fe1 N4 C8 . . . . -6.0(4) ?
N6 Fe1 N4 C8 2_757 . . . 72.4(4) ?
N2 Fe1 N5 C12 . . . . -177.6(3) ?
N1 Fe1 N5 C12 . . . . -82.4(3) ?
N3 Fe1 N5 C12 . . . . 65.1(6) ?
N4 Fe1 N5 C12 . . . . 88.4(3) ?
N6 Fe1 N5 C12 2_757 . . . 1.1(3) ?
N2 Fe1 N5 C9 . . . . 3.9(4) ?
N1 Fe1 N5 C9 . . . . 99.1(4) ?
N3 Fe1 N5 C9 . . . . -113.4(6) ?
N4 Fe1 N5 C9 . . . . -90.1(4) ?
N6 Fe1 N5 C9 2_757 . . . -177.4(4) ?
Fe1 N1 C1 S1 . . . . -10E1(8) ?
Fe1 N2 C2 S2 . . . . 0E1(3) ?
C5 N3 C3 C4 . . . . -18.0(5) ?
Fe1 N3 C3 C4 . . . . 178.0(3) ?
N3 C3 C4 S3 . . . . 24.7(4) ?
C5 S3 C4 C3 . . . . -19.2(3) ?
C3 N3 C5 C6 . . . . -175.6(4) ?
Fe1 N3 C5 C6 . . . . -8.8(4) ?
C3 N3 C5 S3 . . . . 2.6(5) ?
Fe1 N3 C5 S3 . . . . 169.43(19) ?
C4 S3 C5 N3 . . . . 11.0(4) ?
C4 S3 C5 C6 . . . . -171.0(4) ?
C8 N4 C6 C5 . . . . -173.9(4) ?
Fe1 N4 C6 C5 . . . . -2.3(4) ?
C8 N4 C6 S4 . . . . 4.2(5) ?
Fe1 N4 C6 S4 . . . . 175.78(18) ?
N3 C5 C6 N4 . . . . 7.4(5) ?
S3 C5 C6 N4 . . . . -170.7(3) ?
N3 C5 C6 S4 . . . . -170.5(3) ?
S3 C5 C6 S4 . . . . 11.4(5) ?
C7 S4 C6 N4 . . . . 6.4(3) ?
C7 S4 C6 C5 . . . . -175.7(4) ?
C6 S4 C7 C8 . . . . -14.0(3) ?
C6 N4 C8 C7 . . . . -15.3(5) ?
Fe1 N4 C8 C7 . . . . 175.0(3) ?
S4 C7 C8 N4 . . . . 18.9(5) ?
C12 N5 C9 C10 . . . . -0.4(6) ?
Fe1 N5 C9 C10 . . . . 178.0(3) ?
N5 C9 C10 C11 . . . . 1.8(7) ?
C12 N6 C11 C10 . . . . -1.4(6) ?
Fe1 N6 C11 C10 2_757 . . . -176.7(3) ?
C9 C10 C11 N6 . . . . -0.9(6) ?
C9 N5 C12 N6 . . . . -2.1(6) ?
Fe1 N5 C12 N6 . . . . 179.1(3) ?
C9 N5 C12 C12 . . . 2_757 177.7(4) ?
Fe1 N5 C12 C12 . . . 2_757 -1.0(5) ?
C11 N6 C12 N5 . . . . 3.0(6) ?
Fe1 N6 C12 N5 2_757 . . . 179.1(3) ?
C11 N6 C12 C12 . . . 2_757 -176.8(4) ?
Fe1 N6 C12 C12 2_757 . . 2_757 -0.8(5) ?
